data_4029666
loop_
_publ_author_name
'Devillers, Charles H.'
'Hebi\'e, Seydou'
'Lucas, Dominique'
'Cattey, H\'el\`ene'
'Cl\'ement, S\'ebastien'
'Richeter, S\'ebastien'

_publ_section_title
;
 Aromatic Nucleophilic Substitution (SNAr) of meso-Nitroporphyrin with
 Azide and Amines as an Alternative Metal Catalyst Free Synthetic Approach
 To Obtain meso-N-Substituted Porphyrins.
;
_journal_issue 14
_journal_name_full 'The Journal of organic chemistry'
_journal_page_first 6424
_journal_page_last 6434
_journal_paper_doi 10.1021/jo5005586
_journal_volume 79
_journal_year 2014
_chemical_formula_moiety 'C40 H27 N7 Ni'
_chemical_formula_sum 'C40 H27 N7 Ni'
_chemical_formula_weight 664.40
_space_group_crystal_system triclinic
_space_group_IT_number 2
_space_group_name_Hall '-P 1'
_space_group_name_H-M_alt 'P -1'
_symmetry_space_group_name_Hall '-P 1'
_symmetry_space_group_name_H-M 'P -1'
_atom_sites_solution_hydrogens geom
_atom_sites_solution_primary direct
_atom_sites_solution_secondary difmap
_audit_creation_date 2014-01-24
_audit_creation_method
;
Olex2 1.2
(compiled 2013.12.10 svn.r2850 for OlexSys, GUI svn.r4736)
;
_cell_angle_alpha 99.878(3)
_cell_angle_beta 91.632(3)
_cell_angle_gamma 100.298(3)
_cell_formula_units_Z 2
_cell_length_a 9.5758(6)
_cell_length_b 11.8423(7)
_cell_length_c 13.6132(9)
_cell_measurement_reflns_used 9874
_cell_measurement_temperature 115
_cell_measurement_theta_max 27.466
_cell_measurement_theta_min 2.533
_cell_volume 1493.56(16)
_computing_cell_refinement 'DENZO-SMN (Otwinowski & Minor, 1997)'
_computing_data_collection 'KappaCCD Server Software (Nonius,1998)'
_computing_data_reduction 'DENZO-SMN (Otwinowski & Minor, 1997)'
_computing_molecular_graphics 'ORTEP-3 (Farrugia, 1997)'
_computing_publication_material
;
O. V. Dolomanov, L. J. Bourhis, R. J. Gildea, J. A. K. Howard and H. Puschmann,
OLEX2: a complete structure solution, refinement and analysis program.
J. Appl. Cryst. (2009). 42, 339-341
;
_computing_structure_refinement 'SHELX, G.M. Sheldrick, Acta Cryst.(2008). A64, 112-122'
_computing_structure_solution 'ShelXS-2013 (Sheldrick, 2008)'
_diffrn_ambient_temperature 115
_diffrn_detector 'CCD Plate'
_diffrn_detector_area_resol_mean 9
_diffrn_detector_type 'CCD area detector'
_diffrn_measured_fraction_theta_full 0.998
_diffrn_measured_fraction_theta_max 0.998
_diffrn_measurement_device '\k-geometry diffractometer'
_diffrn_measurement_device_type 'Nonius Kappa APEX II'
_diffrn_measurement_method '\f and \w scans'
_diffrn_radiation_collimation '0.6 mm'
_diffrn_radiation_monochromator graphite
_diffrn_radiation_probe x-ray
_diffrn_radiation_type MoK\a
_diffrn_radiation_wavelength 0.71073
_diffrn_reflns_av_R_equivalents 0.0481
_diffrn_reflns_av_unetI/netI 0.0314
_diffrn_reflns_limit_h_max 12
_diffrn_reflns_limit_h_min -12
_diffrn_reflns_limit_k_max 15
_diffrn_reflns_limit_k_min -15
_diffrn_reflns_limit_l_max 17
_diffrn_reflns_limit_l_min -17
_diffrn_reflns_number 57743
_diffrn_reflns_theta_full 27.52
_diffrn_reflns_theta_max 27.52
_diffrn_reflns_theta_min 2.72
_diffrn_source 'X-ray tube'
_diffrn_source_target Mo
_diffrn_source_type 'Siemens KFF Mo 2K-180'
_diffrn_standards_number 0
_exptl_absorpt_coefficient_mu 0.694
_exptl_absorpt_correction_T_max 0.7456
_exptl_absorpt_correction_T_min 0.6900
_exptl_absorpt_correction_type multi-scan
_exptl_absorpt_process_details
;
SADABS-2012/1 (Bruker,2012) was used for absorption correction.
wR2(int) was 0.0551 before and 0.0508 after correction.
The Ratio of minimum to maximum transmission is 0.9254.
The \l/2 correction factor is 0.0015.
;
_exptl_crystal_colour 'dark violet'
_exptl_crystal_colour_modifier dark
_exptl_crystal_colour_primary violet
_exptl_crystal_density_diffrn 1.477
_exptl_crystal_density_method 'not measured'
_exptl_crystal_description plate
_exptl_crystal_F_000 688
_exptl_crystal_size_max 0.32
_exptl_crystal_size_mid 0.08
_exptl_crystal_size_min 0.05
_refine_diff_density_max 0.628
_refine_diff_density_min -0.354
_refine_diff_density_rms 0.061
_refine_ls_extinction_method none
_refine_ls_goodness_of_fit_ref 1.024
_refine_ls_hydrogen_treatment noref
_refine_ls_matrix_type full
_refine_ls_number_parameters 435
_refine_ls_number_reflns 6867
_refine_ls_number_restraints 0
_refine_ls_restrained_S_all 1.024
_refine_ls_R_factor_all 0.0459
_refine_ls_R_factor_gt 0.0329
_refine_ls_shift/su_max 0.000
_refine_ls_shift/su_mean 0.000
_refine_ls_structure_factor_coef Fsqd
_refine_ls_weighting_details 'calc w=1/[\s^2^(Fo^2^)+(0.0359P)^2^+1.1162P] where P=(Fo^2^+2Fc^2^)/3'
_refine_ls_weighting_scheme calc
_refine_ls_wR_factor_gt 0.0765
_refine_ls_wR_factor_ref 0.0823
_reflns_number_gt 5697
_reflns_number_total 6867
_reflns_threshold_expression >2sigma(I)
_cod_data_source_file jo5005586_si_002.cif
_cod_data_source_block 1-N3_cd44
_cod_depositor_comments 'Adding full bibliography for 4029666--4029667.cif.'
_cod_database_code 4029666
_olex2_refinement_description
;
1. Fixed Uiso
 At 1.2 times of:
  All C(H) groups
 At 1.5 times of:
  All C(H,H,H) groups
2.a Aromatic/amide H refined with riding coordinates:
 C17(H17), C23(H23), C33(H33), C38(H38), C22(H22), C8(H8), C39(H39), C2(H2),
 C18(H18), C29(H29), C32(H32), C31(H31), C7(H7), C30(H30), C12(H12), C35(H35),
 C3(H3), C13(H13), C26(H26), C36(H36), C25(H25)
2.b Idealised Me refined as rotating group:
 C27(H27A,H27B,H27C), C40(H40A,H40B,H40C)
;

loop_
_space_group_symop_id
_space_group_symop_operation_xyz
1 'x, y, z'
2 '-x, -y, -z'

loop_
_atom_site_label
_atom_site_type_symbol
_atom_site_fract_x
_atom_site_fract_y
_atom_site_fract_z
_atom_site_U_iso_or_equiv
_atom_site_adp_type
_atom_site_occupancy
_atom_site_symmetry_multiplicity
_atom_site_calc_flag
_atom_site_refinement_flags_posn
Ni Ni 0.25118(2) 0.479693(19) 0.030858(16) 0.01074(7) Uani 1 1 d .
N2 N 0.13941(15) 0.34502(12) 0.07469(11) 0.0128(3) Uani 1 1 d .
N4 N 0.37211(15) 0.60745(12) -0.01773(10) 0.0119(3) Uani 1 1 d .
N3 N 0.13141(15) 0.44770(12) -0.09244(10) 0.0123(3) Uani 1 1 d .
N1 N 0.36447(15) 0.51633(12) 0.15749(11) 0.0123(3) Uani 1 1 d .
N5 N 0.67421(17) 0.75180(14) 0.16926(12) 0.0212(3) Uani 1 1 d .
N6 N 0.70554(17) 0.85357(14) 0.15544(12) 0.0221(3) Uani 1 1 d .
C16 C 0.36138(18) 0.64055(14) -0.10975(13) 0.0127(3) Uani 1 1 d .
C15 C 0.24823(18) 0.60018(15) -0.18099(13) 0.0130(3) Uani 1 1 d .
C17 C 0.48227(18) 0.72693(15) -0.12177(13) 0.0143(3) Uani 1 1 d .
H17 H 0.4999 0.7620 -0.1791 0.017 Uiso 1 1 calc R
N7 N 0.7533(2) 0.94757(16) 0.15141(15) 0.0368(5) Uani 1 1 d .
C23 C 0.34781(19) 0.22604(16) 0.46263(13) 0.0172(4) Uani 1 1 d .
H23 H 0.4302 0.2057 0.4900 0.021 Uiso 1 1 calc R
C6 C 0.15775(18) 0.30478(15) 0.16297(13) 0.0141(3) Uani 1 1 d .
C33 C -0.1257(2) 0.11010(16) -0.21784(13) 0.0186(4) Uani 1 1 d .
H33 H -0.0400 0.1301 -0.2497 0.022 Uiso 1 1 calc R
C28 C -0.14152(18) 0.16873(15) -0.12226(13) 0.0145(3) Uani 1 1 d .
C38 C 0.27013(19) 0.81739(17) -0.35765(15) 0.0212(4) Uani 1 1 d .
H38 H 0.2799 0.8994 -0.3532 0.025 Uiso 1 1 calc R
C21 C 0.23979(19) 0.31310(15) 0.33868(13) 0.0149(3) Uani 1 1 d .
C22 C 0.35881(19) 0.28224(15) 0.38086(13) 0.0158(4) Uani 1 1 d .
H22 H 0.4485 0.2999 0.3533 0.019 Uiso 1 1 calc R
C8 C 0.00326(19) 0.16032(16) 0.06765(13) 0.0168(4) Uani 1 1 d .
H8 H -0.0593 0.0888 0.0422 0.020 Uiso 1 1 calc R
C39 C 0.26146(19) 0.77022(16) -0.27064(14) 0.0171(4) Uani 1 1 d .
H39 H 0.2635 0.8202 -0.2079 0.020 Uiso 1 1 calc R
C2 C 0.5260(2) 0.61280(16) 0.28808(13) 0.0176(4) Uani 1 1 d .
H2 H 0.6032 0.6672 0.3242 0.021 Uiso 1 1 calc R
C18 C 0.56623(18) 0.74930(15) -0.03712(13) 0.0142(3) Uani 1 1 d .
H18 H 0.6538 0.8030 -0.0231 0.017 Uiso 1 1 calc R
C34 C 0.24990(18) 0.65057(16) -0.27462(13) 0.0149(4) Uani 1 1 d .
C24 C 0.2186(2) 0.19907(16) 0.50510(13) 0.0187(4) Uani 1 1 d .
C29 C -0.26664(19) 0.13647(15) -0.07601(14) 0.0176(4) Uani 1 1 d .
H29 H -0.2783 0.1745 -0.0102 0.021 Uiso 1 1 calc R
C5 C 0.24582(18) 0.36443(15) 0.24571(13) 0.0136(3) Uani 1 1 d .
C14 C 0.13759(18) 0.51166(15) -0.16856(13) 0.0136(3) Uani 1 1 d .
C32 C -0.2338(2) 0.02264(16) -0.26737(14) 0.0222(4) Uani 1 1 d .
H32 H -0.2218 -0.0167 -0.3326 0.027 Uiso 1 1 calc R
C31 C -0.3587(2) -0.00695(16) -0.22138(15) 0.0230(4) Uani 1 1 d .
H31 H -0.4334 -0.0655 -0.2556 0.028 Uiso 1 1 calc R
C7 C 0.07539(19) 0.18964(16) 0.15764(14) 0.0175(4) Uani 1 1 d .
H7 H 0.0723 0.1430 0.2080 0.021 Uiso 1 1 calc R
C9 C 0.03915(18) 0.25791(15) 0.01782(13) 0.0136(3) Uani 1 1 d .
C19 C 0.49763(18) 0.67625(15) 0.02767(13) 0.0127(3) Uani 1 1 d .
C30 C -0.3746(2) 0.04883(16) -0.12552(15) 0.0217(4) Uani 1 1 d .
H30 H -0.4596 0.0272 -0.0934 0.026 Uiso 1 1 calc R
C4 C 0.34129(18) 0.46619(15) 0.24162(13) 0.0139(3) Uani 1 1 d .
C12 C -0.06069(19) 0.37647(15) -0.20768(13) 0.0157(4) Uani 1 1 d .
H12 H -0.1472 0.3302 -0.2386 0.019 Uiso 1 1 calc R
C35 C 0.24242(19) 0.57908(17) -0.36873(14) 0.0185(4) Uani 1 1 d .
H35 H 0.2332 0.4971 -0.3734 0.022 Uiso 1 1 calc R
C3 C 0.43979(19) 0.52819(16) 0.32320(13) 0.0163(4) Uani 1 1 d .
H3 H 0.4431 0.5123 0.3892 0.020 Uiso 1 1 calc R
C10 C -0.02642(18) 0.26556(15) -0.07234(13) 0.0135(3) Uani 1 1 d .
C13 C 0.01600(19) 0.46910(16) -0.23834(13) 0.0159(4) Uani 1 1 d .
H13 H -0.0058 0.5006 -0.2953 0.019 Uiso 1 1 calc R
C11 C 0.01319(18) 0.36072(15) -0.11916(13) 0.0134(3) Uani 1 1 d .
C26 C 0.1113(2) 0.28964(18) 0.38374(14) 0.0211(4) Uani 1 1 d .
H26 H 0.0294 0.3125 0.3582 0.025 Uiso 1 1 calc R
C36 C 0.2483(2) 0.62660(19) -0.45505(14) 0.0226(4) Uani 1 1 d .
H36 H 0.2410 0.5763 -0.5181 0.027 Uiso 1 1 calc R
C20 C 0.54520(18) 0.67813(15) 0.12477(13) 0.0141(3) Uani 1 1 d .
C25 C 0.1015(2) 0.23350(19) 0.46523(15) 0.0242(4) Uani 1 1 d .
H25 H 0.0127 0.2183 0.4944 0.029 Uiso 1 1 calc R
C1 C 0.47961(19) 0.60531(15) 0.18614(13) 0.0143(3) Uani 1 1 d .
C37 C 0.26476(19) 0.74661(19) -0.45122(14) 0.0227(4) Uani 1 1 d .
C27 C 0.2034(2) 0.13162(19) 0.59038(15) 0.0276(5) Uani 1 1 d .
H27A H 0.1365 0.0578 0.5691 0.041 Uiso 1 1 calc GR
H27B H 0.1675 0.1778 0.6476 0.041 Uiso 1 1 calc GR
H27C H 0.2962 0.1155 0.6097 0.041 Uiso 1 1 calc GR
C40 C 0.2755(2) 0.7983(2) -0.54582(16) 0.0331(5) Uani 1 1 d .
H40A H 0.1813 0.7838 -0.5807 0.050 Uiso 1 1 calc GR
H40B H 0.3410 0.7619 -0.5894 0.050 Uiso 1 1 calc GR
H40C H 0.3111 0.8825 -0.5286 0.050 Uiso 1 1 calc GR

loop_
_atom_site_aniso_label
_atom_site_aniso_U_11
_atom_site_aniso_U_22
_atom_site_aniso_U_33
_atom_site_aniso_U_23
_atom_site_aniso_U_13
_atom_site_aniso_U_12
Ni 0.00955(11) 0.01141(11) 0.01063(11) 0.00308(8) -0.00014(8) -0.00062(8)
N2 0.0113(7) 0.0142(7) 0.0126(7) 0.0036(6) -0.0002(5) 0.0000(6)
N4 0.0119(7) 0.0123(7) 0.0106(7) 0.0016(5) 0.0000(5) 0.0009(6)
N3 0.0112(7) 0.0120(7) 0.0131(7) 0.0034(6) 0.0005(5) -0.0002(6)
N1 0.0120(7) 0.0121(7) 0.0124(7) 0.0027(5) 0.0004(5) 0.0011(6)
N5 0.0216(8) 0.0188(8) 0.0202(8) 0.0066(6) -0.0050(6) -0.0064(7)
N6 0.0197(8) 0.0227(9) 0.0208(8) 0.0028(7) -0.0038(6) -0.0024(7)
C16 0.0139(8) 0.0117(8) 0.0130(8) 0.0024(6) 0.0025(6) 0.0034(7)
C15 0.0140(8) 0.0137(8) 0.0119(8) 0.0038(6) 0.0015(6) 0.0029(7)
C17 0.0141(8) 0.0143(8) 0.0150(8) 0.0046(7) 0.0035(7) 0.0018(7)
N7 0.0413(11) 0.0211(9) 0.0418(11) 0.0079(8) -0.0097(9) -0.0111(8)
C23 0.0160(9) 0.0191(9) 0.0155(9) 0.0039(7) -0.0024(7) 0.0005(7)
C6 0.0110(8) 0.0169(8) 0.0155(8) 0.0059(7) 0.0007(6) 0.0025(7)
C33 0.0210(9) 0.0177(9) 0.0163(9) 0.0057(7) 0.0016(7) -0.0012(7)
C28 0.0145(8) 0.0128(8) 0.0162(8) 0.0051(7) -0.0026(7) 0.0008(7)
C38 0.0143(9) 0.0249(10) 0.0266(10) 0.0139(8) -0.0002(7) 0.0010(8)
C21 0.0166(9) 0.0157(8) 0.0119(8) 0.0037(7) 0.0004(7) 0.0007(7)
C22 0.0143(8) 0.0182(9) 0.0137(8) 0.0027(7) 0.0009(7) -0.0002(7)
C8 0.0156(9) 0.0146(8) 0.0196(9) 0.0050(7) 0.0005(7) -0.0011(7)
C39 0.0138(8) 0.0201(9) 0.0172(9) 0.0066(7) -0.0007(7) 0.0002(7)
C2 0.0194(9) 0.0167(9) 0.0143(8) 0.0015(7) -0.0025(7) -0.0011(7)
C18 0.0136(8) 0.0131(8) 0.0155(8) 0.0026(7) 0.0028(7) 0.0012(7)
C34 0.0095(8) 0.0200(9) 0.0158(9) 0.0069(7) 0.0010(7) 0.0006(7)
C24 0.0210(9) 0.0203(9) 0.0130(8) 0.0049(7) -0.0020(7) -0.0024(7)
C29 0.0163(9) 0.0154(8) 0.0203(9) 0.0029(7) 0.0013(7) 0.0010(7)
C5 0.0115(8) 0.0182(8) 0.0134(8) 0.0062(7) 0.0023(6) 0.0051(7)
C14 0.0134(8) 0.0145(8) 0.0134(8) 0.0034(7) 0.0008(7) 0.0034(7)
C32 0.0313(11) 0.0178(9) 0.0149(9) 0.0017(7) -0.0039(8) -0.0006(8)
C31 0.0215(10) 0.0160(9) 0.0278(10) 0.0045(8) -0.0092(8) -0.0046(8)
C7 0.0166(9) 0.0179(9) 0.0198(9) 0.0095(7) 0.0013(7) 0.0017(7)
C9 0.0122(8) 0.0123(8) 0.0157(8) 0.0021(7) 0.0026(7) 0.0010(6)
C19 0.0117(8) 0.0124(8) 0.0138(8) 0.0022(6) 0.0019(6) 0.0017(6)
C30 0.0145(9) 0.0185(9) 0.0313(11) 0.0076(8) 0.0009(8) -0.0017(7)
C4 0.0124(8) 0.0167(8) 0.0130(8) 0.0023(7) 0.0016(6) 0.0038(7)
C12 0.0142(8) 0.0157(8) 0.0167(9) 0.0035(7) -0.0026(7) 0.0018(7)
C35 0.0141(9) 0.0239(9) 0.0177(9) 0.0039(7) 0.0001(7) 0.0038(7)
C3 0.0194(9) 0.0184(9) 0.0105(8) 0.0027(7) -0.0011(7) 0.0025(7)
C10 0.0128(8) 0.0129(8) 0.0142(8) 0.0021(6) 0.0010(6) 0.0008(7)
C13 0.0151(8) 0.0176(9) 0.0152(8) 0.0042(7) -0.0015(7) 0.0027(7)
C11 0.0113(8) 0.0147(8) 0.0138(8) 0.0016(6) -0.0001(6) 0.0024(7)
C26 0.0146(9) 0.0314(11) 0.0208(10) 0.0128(8) 0.0018(7) 0.0052(8)
C36 0.0160(9) 0.0376(11) 0.0145(9) 0.0037(8) 0.0014(7) 0.0070(8)
C20 0.0128(8) 0.0121(8) 0.0161(8) 0.0011(7) -0.0007(7) 0.0000(7)
C25 0.0164(9) 0.0370(11) 0.0211(10) 0.0134(9) 0.0050(8) 0.0017(8)
C1 0.0155(8) 0.0140(8) 0.0127(8) 0.0019(7) -0.0008(7) 0.0013(7)
C37 0.0121(9) 0.0405(12) 0.0197(10) 0.0156(9) 0.0021(7) 0.0058(8)
C27 0.0275(11) 0.0333(11) 0.0219(10) 0.0149(9) -0.0032(8) -0.0037(9)
C40 0.0254(11) 0.0567(15) 0.0257(11) 0.0253(11) 0.0062(9) 0.0124(10)

loop_
_atom_type_symbol
_atom_type_description
_atom_type_scat_dispersion_real
_atom_type_scat_dispersion_imag
_atom_type_scat_source
C C 0.0033 0.0016 'International Tables Vol C Tables 4.2.6.8 and 6.1.1.4'
H H 0.0000 0.0000 'International Tables Vol C Tables 4.2.6.8 and 6.1.1.4'
N N 0.0061 0.0033 'International Tables Vol C Tables 4.2.6.8 and 6.1.1.4'
Ni Ni 0.3393 1.1124 'International Tables Vol C Tables 4.2.6.8 and 6.1.1.4'

loop_
_geom_angle_atom_site_label_1
_geom_angle_atom_site_label_2
_geom_angle_atom_site_label_3
_geom_angle
N2 Ni N4 175.89(6)
N2 Ni N1 89.56(6)
N3 Ni N2 90.32(6)
N3 Ni N4 89.64(6)
N3 Ni N1 177.14(6)
N1 Ni N4 90.68(6)
C6 N2 Ni 127.96(12)
C9 N2 Ni 127.09(12)
C9 N2 C6 104.22(14)
C16 N4 Ni 127.84(11)
C16 N4 C19 104.17(13)
C19 N4 Ni 127.59(11)
C14 N3 Ni 128.20(11)
C11 N3 Ni 127.19(12)
C11 N3 C14 104.42(14)
C4 N1 Ni 128.34(12)
C1 N1 Ni 127.32(12)
C1 N1 C4 104.14(14)
N6 N5 C20 120.58(16)
N7 N6 N5 169.3(2)
N4 C16 C15 125.86(15)
N4 C16 C17 110.57(15)
C15 C16 C17 123.54(16)
C16 C15 C34 118.88(15)
C14 C15 C16 121.42(16)
C14 C15 C34 119.66(15)
C16 C17 H17 126.2
C18 C17 C16 107.55(15)
C18 C17 H17 126.2
C22 C23 H23 119.4
C22 C23 C24 121.25(17)
C24 C23 H23 119.4
N2 C6 C5 125.76(16)
N2 C6 C7 110.68(15)
C5 C6 C7 123.55(16)
C28 C33 H33 119.6
C32 C33 H33 119.6
C32 C33 C28 120.82(17)
C33 C28 C29 118.72(16)
C33 C28 C10 119.80(16)
C29 C28 C10 121.47(16)
C39 C38 H38 119.4
C39 C38 C37 121.27(18)
C37 C38 H38 119.4
C22 C21 C5 121.95(16)
C22 C21 C26 117.75(16)
C26 C21 C5 120.24(16)
C23 C22 C21 120.80(17)
C23 C22 H22 119.6
C21 C22 H22 119.6
C7 C8 H8 126.6
C7 C8 C9 106.77(16)
C9 C8 H8 126.6
C38 C39 H39 119.6
C38 C39 C34 120.73(18)
C34 C39 H39 119.6
C3 C2 H2 126.5
C3 C2 C1 106.90(16)
C1 C2 H2 126.5
C17 C18 H18 126.8
C17 C18 C19 106.49(15)
C19 C18 H18 126.8
C39 C34 C15 120.91(16)
C39 C34 C35 118.06(16)
C35 C34 C15 121.02(16)
C23 C24 C27 121.77(17)
C25 C24 C23 117.80(17)
C25 C24 C27 120.41(17)
C28 C29 H29 119.8
C30 C29 C28 120.42(17)
C30 C29 H29 119.8
C6 C5 C21 118.17(15)
C4 C5 C6 121.48(16)
C4 C5 C21 120.29(16)
N3 C14 C15 125.68(16)
N3 C14 C13 110.53(15)
C15 C14 C13 123.69(16)
C33 C32 H32 120.1
C31 C32 C33 119.88(18)
C31 C32 H32 120.1
C32 C31 H31 120.0
C32 C31 C30 119.92(17)
C30 C31 H31 120.0
C6 C7 H7 126.4
C8 C7 C6 107.10(16)
C8 C7 H7 126.4
N2 C9 C8 111.06(15)
N2 C9 C10 125.22(16)
C10 C9 C8 123.58(16)
N4 C19 C18 111.19(15)
C20 C19 N4 123.99(15)
C20 C19 C18 124.74(16)
C29 C30 H30 119.9
C31 C30 C29 120.22(18)
C31 C30 H30 119.9
N1 C4 C5 125.34(16)
N1 C4 C3 110.60(15)
C5 C4 C3 123.82(16)
C13 C12 H12 126.6
C13 C12 C11 106.86(16)
C11 C12 H12 126.6
C34 C35 H35 119.6
C36 C35 C34 120.77(18)
C36 C35 H35 119.6
C2 C3 C4 106.89(16)
C2 C3 H3 126.6
C4 C3 H3 126.6
C9 C10 C28 119.82(15)
C9 C10 C11 121.84(16)
C11 C10 C28 118.34(15)
C14 C13 H13 126.5
C12 C13 C14 107.08(16)
C12 C13 H13 126.5
N3 C11 C12 110.89(15)
N3 C11 C10 125.73(16)
C10 C11 C12 123.25(16)
C21 C26 H26 119.5
C25 C26 C21 120.92(18)
C25 C26 H26 119.5
C35 C36 H36 119.3
C35 C36 C37 121.33(18)
C37 C36 H36 119.3
C19 C20 N5 122.20(16)
C19 C20 C1 124.25(16)
C1 C20 N5 113.43(15)
C24 C25 H25 119.3
C26 C25 C24 121.40(18)
C26 C25 H25 119.3
N1 C1 C2 111.42(15)
N1 C1 C20 125.18(15)
C20 C1 C2 123.39(16)
C38 C37 C40 121.17(19)
C36 C37 C38 117.78(17)
C36 C37 C40 121.05(19)
C24 C27 H27A 109.5
C24 C27 H27B 109.5
C24 C27 H27C 109.5
H27A C27 H27B 109.5
H27A C27 H27C 109.5
H27B C27 H27C 109.5
C37 C40 H40A 109.5
C37 C40 H40B 109.5
C37 C40 H40C 109.5
H40A C40 H40B 109.5
H40A C40 H40C 109.5
H40B C40 H40C 109.5

loop_
_geom_bond_atom_site_label_1
_geom_bond_atom_site_label_2
_geom_bond_distance
Ni N2 1.9487(14)
Ni N4 1.9565(14)
Ni N3 1.9475(14)
Ni N1 1.9507(14)
N2 C6 1.384(2)
N2 C9 1.384(2)
N4 C16 1.382(2)
N4 C19 1.388(2)
N3 C14 1.381(2)
N3 C11 1.381(2)
N1 C4 1.383(2)
N1 C1 1.377(2)
N5 N6 1.237(2)
N5 C20 1.430(2)
N6 N7 1.137(2)
C16 C15 1.392(2)
C16 C17 1.435(2)
C15 C34 1.497(2)
C15 C14 1.387(2)
C17 H17 0.9500
C17 C18 1.346(2)
C23 H23 0.9500
C23 C22 1.389(2)
C23 C24 1.389(3)
C6 C5 1.392(2)
C6 C7 1.437(2)
C33 H33 0.9500
C33 C28 1.392(2)
C33 C32 1.391(3)
C28 C29 1.393(2)
C28 C10 1.493(2)
C38 H38 0.9500
C38 C39 1.392(3)
C38 C37 1.394(3)
C21 C22 1.395(3)
C21 C5 1.493(2)
C21 C26 1.395(2)
C22 H22 0.9500
C8 H8 0.9500
C8 C7 1.349(3)
C8 C9 1.433(2)
C39 H39 0.9500
C39 C34 1.393(3)
C2 H2 0.9500
C2 C3 1.344(3)
C2 C1 1.428(2)
C18 H18 0.9500
C18 C19 1.432(2)
C34 C35 1.402(3)
C24 C25 1.386(3)
C24 C27 1.514(3)
C29 H29 0.9500
C29 C30 1.392(3)
C5 C4 1.387(2)
C14 C13 1.440(2)
C32 H32 0.9500
C32 C31 1.383(3)
C31 H31 0.9500
C31 C30 1.383(3)
C7 H7 0.9500
C9 C10 1.387(2)
C19 C20 1.381(2)
C30 H30 0.9500
C4 C3 1.441(2)
C12 H12 0.9500
C12 C13 1.343(2)
C12 C11 1.436(2)
C35 H35 0.9500
C35 C36 1.386(3)
C3 H3 0.9500
C10 C11 1.388(2)
C13 H13 0.9500
C26 H26 0.9500
C26 C25 1.385(3)
C36 H36 0.9500
C36 C37 1.393(3)
C20 C1 1.386(2)
C25 H25 0.9500
C37 C40 1.516(3)
C27 H27A 0.9800
C27 H27B 0.9800
C27 H27C 0.9800
C40 H40A 0.9800
C40 H40B 0.9800
C40 H40C 0.9800

loop_
_geom_torsion_atom_site_label_1
_geom_torsion_atom_site_label_2
_geom_torsion_atom_site_label_3
_geom_torsion_atom_site_label_4
_geom_torsion
Ni N2 C6 C5 11.5(3)
Ni N2 C6 C7 -166.96(12)
Ni N2 C9 C8 166.50(12)
Ni N2 C9 C10 -17.7(3)
Ni N4 C16 C15 10.5(2)
Ni N4 C16 C17 -171.46(11)
Ni N4 C19 C18 171.61(11)
Ni N4 C19 C20 -11.7(2)
Ni N3 C14 C15 13.1(3)
Ni N3 C14 C13 -170.54(12)
Ni N3 C11 C12 170.40(12)
Ni N3 C11 C10 -13.6(3)
Ni N1 C4 C5 12.6(3)
Ni N1 C4 C3 -172.84(12)
Ni N1 C1 C2 173.72(12)
Ni N1 C1 C20 -7.3(3)
N2 Ni N4 C16 85.8(9)
N2 Ni N4 C19 -85.9(9)
N2 Ni N3 C14 176.88(15)
N2 Ni N3 C11 2.83(14)
N2 Ni N1 C4 -8.60(15)
N2 Ni N1 C1 177.38(15)
N2 C6 C5 C21 173.26(16)
N2 C6 C5 C4 -9.4(3)
N2 C6 C7 C8 -1.8(2)
N2 C9 C10 C28 -175.09(16)
N2 C9 C10 C11 5.9(3)
N4 Ni N2 C6 90.8(9)
N4 Ni N2 C9 -77.8(9)
N4 Ni N3 C14 -7.23(15)
N4 Ni N3 C11 178.72(14)
N4 Ni N1 C4 175.50(15)
N4 Ni N1 C1 1.48(15)
N4 C16 C15 C34 176.45(15)
N4 C16 C15 C14 -6.0(3)
N4 C16 C17 C18 -1.3(2)
N4 C19 C20 N5 -178.98(16)
N4 C19 C20 C1 5.2(3)
N3 Ni N2 C6 -179.75(15)
N3 Ni N2 C9 11.65(15)
N3 Ni N4 C16 -3.71(14)
N3 Ni N4 C19 -175.36(14)
N3 Ni N1 C4 79.0(12)
N3 Ni N1 C1 -95.0(12)
N3 C14 C13 C12 -2.7(2)
N1 Ni N2 C6 -2.61(15)
N1 Ni N2 C9 -171.21(15)
N1 Ni N4 C16 179.13(14)
N1 Ni N4 C19 7.48(14)
N1 Ni N3 C14 89.3(12)
N1 Ni N3 C11 -84.8(12)
N1 C4 C3 C2 -2.3(2)
N5 C20 C1 N1 -171.55(16)
N5 C20 C1 C2 7.4(3)
N6 N5 C20 C19 41.7(3)
N6 N5 C20 C1 -142.08(18)
C16 N4 C19 C18 -1.60(18)
C16 N4 C19 C20 175.05(16)
C16 C15 C34 C39 -56.6(2)
C16 C15 C34 C35 122.25(19)
C16 C15 C14 N3 -6.0(3)
C16 C15 C14 C13 178.04(17)
C16 C17 C18 C19 0.22(19)
C15 C16 C17 C18 176.79(16)
C15 C34 C35 C36 -178.05(17)
C15 C14 C13 C12 173.76(17)
C17 C16 C15 C34 -1.3(3)
C17 C16 C15 C14 176.20(16)
C17 C18 C19 N4 0.9(2)
C17 C18 C19 C20 -175.74(17)
C23 C24 C25 C26 2.0(3)
C6 N2 C9 C8 -4.25(19)
C6 N2 C9 C10 171.58(17)
C6 C5 C4 N1 -2.8(3)
C6 C5 C4 C3 -176.75(17)
C33 C28 C29 C30 -1.3(3)
C33 C28 C10 C9 -120.51(19)
C33 C28 C10 C11 58.6(2)
C33 C32 C31 C30 -1.3(3)
C28 C33 C32 C31 -0.1(3)
C28 C29 C30 C31 -0.1(3)
C28 C10 C11 N3 -168.77(16)
C28 C10 C11 C12 6.7(3)
C38 C39 C34 C15 176.77(16)
C38 C39 C34 C35 -2.1(3)
C21 C5 C4 N1 174.42(16)
C21 C5 C4 C3 0.5(3)
C21 C26 C25 C24 0.2(3)
C22 C23 C24 C25 -2.1(3)
C22 C23 C24 C27 176.37(18)
C22 C21 C5 C6 119.99(19)
C22 C21 C5 C4 -57.4(2)
C22 C21 C26 C25 -2.4(3)
C8 C9 C10 C28 0.2(3)
C8 C9 C10 C11 -178.82(17)
C39 C38 C37 C36 0.9(3)
C39 C38 C37 C40 -179.48(18)
C39 C34 C35 C36 0.8(3)
C18 C19 C20 N5 -2.8(3)
C18 C19 C20 C1 -178.58(17)
C34 C15 C14 N3 171.48(16)
C34 C15 C14 C13 -4.5(3)
C34 C35 C36 C37 1.4(3)
C24 C23 C22 C21 -0.2(3)
C29 C28 C10 C9 60.6(2)
C29 C28 C10 C11 -120.28(19)
C5 C6 C7 C8 179.69(17)
C5 C21 C22 C23 -174.75(16)
C5 C21 C26 C25 174.76(18)
C5 C4 C3 C2 172.40(17)
C14 N3 C11 C12 -4.77(19)
C14 N3 C11 C10 171.19(17)
C14 C15 C34 C39 125.85(19)
C14 C15 C34 C35 -55.3(2)
C32 C33 C28 C29 1.4(3)
C32 C33 C28 C10 -177.50(17)
C32 C31 C30 C29 1.4(3)
C7 C6 C5 C21 -8.4(3)
C7 C6 C5 C4 168.87(17)
C7 C8 C9 N2 3.3(2)
C7 C8 C9 C10 -172.61(17)
C9 N2 C6 C5 -177.84(17)
C9 N2 C6 C7 3.68(19)
C9 C8 C7 C6 -0.9(2)
C9 C10 C11 N3 10.3(3)
C9 C10 C11 C12 -174.20(17)
C19 N4 C16 C15 -176.27(17)
C19 N4 C16 C17 1.73(18)
C19 C20 C1 N1 4.6(3)
C19 C20 C1 C2 -176.52(17)
C4 N1 C1 C2 -1.45(19)
C4 N1 C1 C20 177.58(17)
C35 C36 C37 C38 -2.2(3)
C35 C36 C37 C40 178.18(18)
C3 C2 C1 N1 0.1(2)
C3 C2 C1 C20 -178.97(17)
C10 C28 C29 C30 177.60(17)
C13 C12 C11 N3 3.3(2)
C13 C12 C11 C10 -172.84(17)
C11 N3 C14 C15 -171.84(17)
C11 N3 C14 C13 4.56(18)
C11 C12 C13 C14 -0.3(2)
C26 C21 C22 C23 2.4(3)
C26 C21 C5 C6 -57.1(2)
C26 C21 C5 C4 125.56(19)
C20 N5 N6 N7 -177.4(11)
C1 N1 C4 C5 -172.35(17)
C1 N1 C4 C3 2.25(19)
C1 C2 C3 C4 1.3(2)
C37 C38 C39 C34 1.3(3)
C27 C24 C25 C26 -176.43(19)
